data_4341028
loop_
_publ_author_name
'Corbey, Jordan F.'
'Fang, Ming'
'Ziller, Joseph W.'
'Evans, William J.'

_publ_section_title
;
 Cocrystallization of (\m-S2)(2-) and (\m-S)(2-) and Formation of an
 [\h(2)-S3N(SiMe3)2] Ligand from Chalcogen Reduction by (N2)(2-) in a
 Bimetallic Yttrium Amide Complex.
;
_journal_issue 3
_journal_name_full 'Inorganic chemistry'
_journal_page_first 801
_journal_page_last 807
_journal_paper_doi 10.1021/ic501753x
_journal_volume 54
_journal_year 2015
_chemical_formula_sum 'C22 H62 N3 O S3 Si6 Y'
_chemical_formula_weight 738.37
_chemical_name_systematic
; 
 ? 
;
_space_group_crystal_system triclinic
_space_group_IT_number 2
_space_group_name_Hall '-P 1'
_space_group_name_H-M_alt 'P -1'
_symmetry_space_group_name_Hall '-P 1'
_symmetry_space_group_name_H-M 'P -1'
_atom_sites_solution_hydrogens geom
_atom_sites_solution_primary direct
_atom_sites_solution_secondary difmap
_audit_creation_method SHELXL-2013
_cell_angle_alpha 101.0619(8)
_cell_angle_beta 90.9696(8)
_cell_angle_gamma 101.7946(8)
_cell_formula_units_Z 2
_cell_length_a 8.8099(5)
_cell_length_b 10.0494(6)
_cell_length_c 23.8094(14)
_cell_measurement_reflns_used 7914
_cell_measurement_temperature 88(2)
_cell_measurement_theta_max 28.05
_cell_measurement_theta_min 2.44
_cell_volume 2021.6(2)
_computing_cell_refinement 'Bruker SAINT 8.34a, 2013'
_computing_data_collection 'Bruker APEX2 2013.10-0, 2013'
_computing_data_reduction 'Bruker SAINT 8.34a, 2013'
_computing_molecular_graphics 'Bruker SHELXTL'
_computing_publication_material 'Bruker SHELXTL'
_computing_structure_refinement 'SHELXL-2013 (Sheldrick, 2013)'
_computing_structure_solution 'Bruker SHELXTL 2013/1'
_diffrn_ambient_temperature 88(2)
_diffrn_measured_fraction_theta_full 0.998
_diffrn_measured_fraction_theta_max 0.912
_diffrn_measurement_device_type 'Bruker SMART APEX II CCD'
_diffrn_measurement_method '\f and \w scans'
_diffrn_radiation_type MoK\a
_diffrn_radiation_wavelength 0.71073
_diffrn_reflns_av_R_equivalents 0.0275
_diffrn_reflns_av_unetI/netI 0.0398
_diffrn_reflns_Laue_measured_fraction_full 0.998
_diffrn_reflns_Laue_measured_fraction_max 0.912
_diffrn_reflns_limit_h_max 12
_diffrn_reflns_limit_h_min -11
_diffrn_reflns_limit_k_max 13
_diffrn_reflns_limit_k_min -13
_diffrn_reflns_limit_l_max 32
_diffrn_reflns_limit_l_min -31
_diffrn_reflns_number 24848
_diffrn_reflns_point_group_measured_fraction_full 0.998
_diffrn_reflns_point_group_measured_fraction_max 0.912
_diffrn_reflns_theta_full 25.242
_diffrn_reflns_theta_max 29.095
_diffrn_reflns_theta_min 0.873
_diffrn_source 'fine-focus sealed tube'
_exptl_absorpt_coefficient_mu 1.794
_exptl_absorpt_correction_T_max 0.9872
_exptl_absorpt_correction_T_min 0.6690
_exptl_absorpt_correction_type numerical
_exptl_absorpt_process_details 'Bruker SADABS 2012/1'
_exptl_crystal_colour colorless
_exptl_crystal_density_diffrn 1.213
_exptl_crystal_density_meas ?
_exptl_crystal_density_method not_measured
_exptl_crystal_description plate
_exptl_crystal_F_000 788
_exptl_crystal_size_max 0.367
_exptl_crystal_size_mid 0.135
_exptl_crystal_size_min 0.058
_refine_diff_density_max 0.527
_refine_diff_density_min -0.706
_refine_diff_density_rms 0.067
_refine_ls_extinction_method none
_refine_ls_goodness_of_fit_ref 1.030
_refine_ls_hydrogen_treatment constr
_refine_ls_matrix_type full
_refine_ls_number_parameters 398
_refine_ls_number_reflns 9881
_refine_ls_number_restraints 0
_refine_ls_restrained_S_all 1.030
_refine_ls_R_factor_all 0.0513
_refine_ls_R_factor_gt 0.0365
_refine_ls_shift/su_max 0.001
_refine_ls_shift/su_mean 0.000
_refine_ls_structure_factor_coef Fsqd
_refine_ls_weighting_details 'w=1/[\s^2^(Fo^2^)+(0.0308P)^2^+1.3544P] where P=(Fo^2^+2Fc^2^)/3'
_refine_ls_weighting_scheme calc
_refine_ls_wR_factor_gt 0.0753
_refine_ls_wR_factor_ref 0.0805
_reflns_Friedel_coverage 0.000
_reflns_number_gt 8073
_reflns_number_total 9881
_reflns_threshold_expression 'I > 2\s(I)'
_cod_data_source_file ic501753x_si_003.cif
_cod_data_source_block jfc46
_cod_depositor_comments
;
The following automatic conversions were performed:

'_exptl_crystal_density_meas' value 'not_measured' was changed to '?'
- the value is perceived as not measured.

Automatic conversion script
Id: cif_fix_values 3008 2015-01-20 13:52:24Z robertas 

 Adding full bibliography for 4341027--4341031.cif.
;
_cod_database_code 4341028
_shelx_space_group_comment
; 
The symmetry employed for this shelxl refinement is uniquely defined 
by the following loop, which should always be used as a source of 
symmetry information in preference to the above space-group names. 
They are only intended as comments. 
;
_shelx_estimated_absorpt_t_min 0.559
_shelx_estimated_absorpt_t_max 0.903
_shelxl_version_number 2013-3

loop_
_space_group_symop_operation_xyz
'x, y, z'
'-x, -y, -z'

loop_
_atom_site_label
_atom_site_type_symbol
_atom_site_fract_x
_atom_site_fract_y
_atom_site_fract_z
_atom_site_U_iso_or_equiv
_atom_site_adp_type
_atom_site_occupancy
_atom_site_site_symmetry_order
_atom_site_calc_flag
_atom_site_refinement_flags_posn
_atom_site_refinement_flags_adp
_atom_site_refinement_flags_occupancy
_atom_site_disorder_assembly
_atom_site_disorder_group
Y1 Y 0.28293(2) 0.17921(2) 0.29858(2) 0.02094(6) Uani 1 1 d . . . . .
N1 N 0.2910(2) -0.02924(18) 0.25005(8) 0.0245(4) Uani 1 1 d . . . . .
N2 N 0.2582(2) 0.2123(2) 0.39307(8) 0.0288(4) Uani 1 1 d . . . . .
N3 N 0.1406(2) 0.22519(19) 0.07767(8) 0.0232(4) Uani 1 1 d . . . . .
S1 S 0.02536(8) 0.23242(8) 0.25493(3) 0.03951(17) Uani 1 1 d . . . . .
S2 S 0.20458(7) 0.29946(5) 0.20638(3) 0.03005(14) Uani 1 1 d . . . . .
S3 S 0.20193(6) 0.15390(5) 0.13104(2) 0.02125(11) Uani 1 1 d . . . . .
Si1 Si 0.45373(9) -0.05216(8) 0.21433(3) 0.03692(18) Uani 1 1 d . . . . .
Si2 Si 0.12929(10) -0.15860(6) 0.24951(3) 0.03783(19) Uani 1 1 d . . . . .
Si3 Si 0.34879(8) 0.12516(8) 0.43436(3) 0.03664(18) Uani 1 1 d . . . . .
Si4 Si 0.14078(7) 0.32209(7) 0.42273(3) 0.02752(15) Uani 1 1 d . . . . .
Si5 Si -0.06160(7) 0.21439(6) 0.06947(3) 0.02179(13) Uani 1 1 d . . . . .
Si6 Si 0.29897(8) 0.32738(7) 0.05099(4) 0.03740(18) Uani 1 1 d . . . . .
O1 O 0.49273(18) 0.37100(16) 0.31115(7) 0.0322(4) Uani 1 1 d . . . . .
C1 C 0.5365(6) -0.1911(5) 0.2431(3) 0.0267(12) Uani 0.5 1 d . . P A 1
H1A H 0.6373 -0.1969 0.2271 0.040 Uiso 0.5 1 calc R U P A 1
H1B H 0.4645 -0.2812 0.2318 0.040 Uiso 0.5 1 calc R U P A 1
H1C H 0.5497 -0.1659 0.2850 0.040 Uiso 0.5 1 calc R U P A 1
C1A C 0.6073(8) -0.1239(8) 0.2474(3) 0.0494(18) Uani 0.5 1 d . . P A 2
H1AA H 0.6982 -0.1173 0.2241 0.074 Uiso 0.5 1 calc R U P A 2
H1AB H 0.5659 -0.2213 0.2489 0.074 Uiso 0.5 1 calc R U P A 2
H1AC H 0.6375 -0.0705 0.2863 0.074 Uiso 0.5 1 calc R U P A 2
C2 C 0.4170(3) -0.1320(2) 0.13672(10) 0.0335(6) Uani 1 1 d . . . . .
H2A H 0.5150 -0.1464 0.1202 0.050 Uiso 1 1 calc R U . . .
H2B H 0.3733 -0.0702 0.1169 0.050 Uiso 1 1 calc R U . . .
H2C H 0.3436 -0.2214 0.1322 0.050 Uiso 1 1 calc R U . . .
C3 C 0.5815(3) 0.1223(4) 0.21891(15) 0.0690(12) Uani 1 1 d . . . . .
H3A H 0.6754 0.1127 0.1984 0.103 Uiso 1 1 calc R U . . .
H3B H 0.6105 0.1653 0.2592 0.103 Uiso 1 1 calc R U . . .
H3C H 0.5259 0.1807 0.2015 0.103 Uiso 1 1 calc R U . . .
C4 C 0.0090(3) -0.2045(3) 0.18048(11) 0.0393(6) Uani 1 1 d . . . . .
H4A H -0.0822 -0.2772 0.1830 0.059 Uiso 1 1 calc R U . . .
H4B H 0.0709 -0.2384 0.1492 0.059 Uiso 1 1 calc R U . . .
H4C H -0.0248 -0.1222 0.1730 0.059 Uiso 1 1 calc R U . . .
C5 C 0.1428(7) -0.3187(6) 0.2699(3) 0.0354(14) Uani 0.5 1 d . . P B 1
H5A H 0.0382 -0.3732 0.2723 0.053 Uiso 0.5 1 calc R U P B 1
H5B H 0.1996 -0.2991 0.3074 0.053 Uiso 0.5 1 calc R U P B 1
H5C H 0.1981 -0.3713 0.2412 0.053 Uiso 0.5 1 calc R U P B 1
C5A C 0.2143(9) -0.3257(6) 0.2567(3) 0.0350(15) Uani 0.5 1 d . . P B 2
H5AA H 0.1283 -0.4037 0.2583 0.053 Uiso 0.5 1 calc R U P B 2
H5AB H 0.2817 -0.3048 0.2918 0.053 Uiso 0.5 1 calc R U P B 2
H5AC H 0.2744 -0.3502 0.2234 0.053 Uiso 0.5 1 calc R U P B 2
C6 C 0.0045(4) -0.0993(4) 0.30806(13) 0.0736(13) Uani 1 1 d . . . . .
H6A H -0.0820 -0.1759 0.3110 0.110 Uiso 1 1 calc R U . . .
H6B H -0.0365 -0.0214 0.2993 0.110 Uiso 1 1 calc R U . . .
H6C H 0.0666 -0.0694 0.3445 0.110 Uiso 1 1 calc R U . . .
C7 C 0.2097(3) 0.0037(3) 0.46931(14) 0.0494(8) Uani 1 1 d . . . . .
H7A H 0.2677 -0.0365 0.4948 0.074 Uiso 1 1 calc R U . . .
H7B H 0.1489 -0.0707 0.4398 0.074 Uiso 1 1 calc R U . . .
H7C H 0.1396 0.0545 0.4916 0.074 Uiso 1 1 calc R U . . .
C8 C 0.4694(4) 0.0184(4) 0.38812(14) 0.0673(11) Uani 1 1 d . . . . .
H8A H 0.5259 -0.0266 0.4121 0.101 Uiso 1 1 calc R U . . .
H8B H 0.5436 0.0787 0.3689 0.101 Uiso 1 1 calc R U . . .
H8C H 0.4013 -0.0525 0.3593 0.101 Uiso 1 1 calc R U . . .
C9 C 0.4893(3) 0.2425(3) 0.49273(11) 0.0444(7) Uani 1 1 d . . . . .
H9A H 0.5569 0.1888 0.5072 0.067 Uiso 1 1 calc R U . . .
H9B H 0.4311 0.2819 0.5241 0.067 Uiso 1 1 calc R U . . .
H9C H 0.5526 0.3176 0.4772 0.067 Uiso 1 1 calc R U . . .
C10 C -0.0709(3) 0.2391(3) 0.40754(13) 0.0420(7) Uani 1 1 d . . . . .
H10A H -0.1337 0.3016 0.4273 0.063 Uiso 1 1 calc R U . . .
H10B H -0.0932 0.1515 0.4212 0.063 Uiso 1 1 calc R U . . .
H10C H -0.0961 0.2208 0.3662 0.063 Uiso 1 1 calc R U . . .
C11 C 0.1819(3) 0.4861(3) 0.39418(11) 0.0341(6) Uani 1 1 d . . . . .
H11A H 0.1152 0.5477 0.4118 0.051 Uiso 1 1 calc R U . . .
H11B H 0.1608 0.4642 0.3525 0.051 Uiso 1 1 calc R U . . .
H11C H 0.2911 0.5324 0.4033 0.051 Uiso 1 1 calc R U . . .
C12 C 0.1673(3) 0.3782(3) 0.50276(10) 0.0353(6) Uani 1 1 d . . . . .
H12A H 0.0931 0.4360 0.5164 0.053 Uiso 1 1 calc R U . . .
H12B H 0.2734 0.4316 0.5133 0.053 Uiso 1 1 calc R U . . .
H12C H 0.1492 0.2962 0.5203 0.053 Uiso 1 1 calc R U . . .
C13 C 0.2285(4) 0.3966(4) -0.00949(19) 0.0838(14) Uani 1 1 d . . . . .
H13A H 0.1766 0.3193 -0.0397 0.126 Uiso 1 1 calc R U . . .
H13B H 0.3169 0.4520 -0.0249 0.126 Uiso 1 1 calc R U . . .
H13C H 0.1550 0.4550 0.0043 0.126 Uiso 1 1 calc R U . . .
C14 C 0.3981(4) 0.4743(3) 0.10894(17) 0.0745(12) Uani 1 1 d . . . . .
H14A H 0.4452 0.4376 0.1386 0.112 Uiso 1 1 calc R U . . .
H14B H 0.3220 0.5265 0.1259 0.112 Uiso 1 1 calc R U . . .
H14C H 0.4791 0.5357 0.0927 0.112 Uiso 1 1 calc R U . . .
C15 C 0.4401(3) 0.2204(3) 0.02462(11) 0.0390(6) Uani 1 1 d . . . . .
H15A H 0.4814 0.1871 0.0566 0.058 Uiso 1 1 calc R U . . .
H15B H 0.5255 0.2764 0.0080 0.058 Uiso 1 1 calc R U . . .
H15C H 0.3884 0.1409 -0.0047 0.058 Uiso 1 1 calc R U . . .
C16 C -0.1130(3) 0.3715(3) 0.11296(11) 0.0380(6) Uani 1 1 d . . . . .
H16A H -0.0871 0.3764 0.1536 0.057 Uiso 1 1 calc R U . . .
H16B H -0.2245 0.3668 0.1072 0.057 Uiso 1 1 calc R U . . .
H16C H -0.0544 0.4544 0.1010 0.057 Uiso 1 1 calc R U . . .
C17 C -0.1636(3) 0.0580(3) 0.09473(12) 0.0351(6) Uani 1 1 d . . . . .
H17A H -0.1352 0.0671 0.1355 0.053 Uiso 1 1 calc R U . . .
H17B H -0.1334 -0.0244 0.0727 0.053 Uiso 1 1 calc R U . . .
H17C H -0.2761 0.0487 0.0894 0.053 Uiso 1 1 calc R U . . .
C18 C -0.1235(3) 0.1935(3) -0.00729(10) 0.0437(7) Uani 1 1 d . . . . .
H18A H -0.0876 0.2813 -0.0199 0.066 Uiso 1 1 calc R U . . .
H18B H -0.2371 0.1670 -0.0121 0.066 Uiso 1 1 calc R U . . .
H18C H -0.0786 0.1210 -0.0304 0.066 Uiso 1 1 calc R U . . .
C19 C 0.5965(7) 0.4349(6) 0.3584(3) 0.0276(12) Uani 0.5 1 d . . P C 1
H19A H 0.6527 0.3663 0.3687 0.033 Uiso 0.5 1 calc R U P C 1
H19B H 0.5373 0.4662 0.3915 0.033 Uiso 0.5 1 calc R U P C 1
C20 C 0.7127(8) 0.5575(8) 0.3465(3) 0.0418(16) Uani 0.5 1 d . . P C 1
H20A H 0.6739 0.6442 0.3575 0.050 Uiso 0.5 1 calc R U P C 1
H20B H 0.8134 0.5682 0.3678 0.050 Uiso 0.5 1 calc R U P C 1
C21 C 0.7287(6) 0.5231(5) 0.2831(2) 0.0329(11) Uani 0.5 1 d . . P C 1
H21A H 0.8001 0.4588 0.2733 0.040 Uiso 0.5 1 calc R U P C 1
H21B H 0.7665 0.6078 0.2676 0.040 Uiso 0.5 1 calc R U P C 1
C22 C 0.5649(6) 0.4550(5) 0.2611(2) 0.0227(9) Uani 0.5 1 d . . P C 1
H22A H 0.5635 0.3900 0.2241 0.027 Uiso 0.5 1 calc R U P C 1
H22B H 0.5047 0.5253 0.2558 0.027 Uiso 0.5 1 calc R U P C 1
C19A C 0.6149(6) 0.3700(7) 0.3576(3) 0.0282(13) Uani 0.5 1 d . . P C 2
H19C H 0.5840 0.4049 0.3966 0.034 Uiso 0.5 1 calc R U P C 2
H19D H 0.6372 0.2765 0.3555 0.034 Uiso 0.5 1 calc R U P C 2
C20A C 0.7495(5) 0.4692(5) 0.3402(2) 0.0236(9) Uani 0.5 1 d . . P C 2
H20C H 0.8016 0.4227 0.3080 0.028 Uiso 0.5 1 calc R U P C 2
H20D H 0.8264 0.5122 0.3727 0.028 Uiso 0.5 1 calc R U P C 2
C21A C 0.6683(6) 0.5759(5) 0.3219(3) 0.0325(13) Uani 0.5 1 d . . P C 2
H21C H 0.6467 0.6427 0.3556 0.039 Uiso 0.5 1 calc R U P C 2
H21D H 0.7315 0.6273 0.2958 0.039 Uiso 0.5 1 calc R U P C 2
C22A C 0.5184(5) 0.4861(5) 0.2911(2) 0.0256(10) Uani 0.5 1 d . . P C 2
H22C H 0.4312 0.5342 0.2989 0.031 Uiso 0.5 1 calc R U P C 2
H22D H 0.5296 0.4657 0.2492 0.031 Uiso 0.5 1 calc R U P C 2

loop_
_atom_site_aniso_label
_atom_site_aniso_U_11
_atom_site_aniso_U_22
_atom_site_aniso_U_33
_atom_site_aniso_U_23
_atom_site_aniso_U_13
_atom_site_aniso_U_12
Y1 0.02041(11) 0.01498(10) 0.02587(12) -0.00212(8) -0.00827(8) 0.00677(8)
N1 0.0366(11) 0.0187(9) 0.0217(9) 0.0046(7) 0.0045(8) 0.0133(8)
N2 0.0140(9) 0.0358(11) 0.0297(11) -0.0111(8) -0.0014(8) 0.0058(8)
N3 0.0209(9) 0.0254(9) 0.0275(10) 0.0118(8) 0.0056(8) 0.0080(7)
S1 0.0339(3) 0.0663(5) 0.0211(3) -0.0082(3) -0.0073(2) 0.0334(3)
S2 0.0349(3) 0.0161(3) 0.0365(3) -0.0007(2) -0.0188(3) 0.0068(2)
S3 0.0192(3) 0.0168(2) 0.0292(3) 0.0065(2) -0.0001(2) 0.0052(2)
Si1 0.0472(4) 0.0522(4) 0.0208(3) 0.0002(3) 0.0015(3) 0.0390(4)
Si2 0.0722(5) 0.0139(3) 0.0212(3) 0.0029(2) -0.0037(3) -0.0041(3)
Si3 0.0194(3) 0.0502(4) 0.0348(4) -0.0149(3) -0.0069(3) 0.0172(3)
Si4 0.0187(3) 0.0309(3) 0.0279(3) -0.0081(3) 0.0011(3) 0.0068(3)
Si5 0.0215(3) 0.0281(3) 0.0174(3) 0.0028(2) 0.0016(2) 0.0107(2)
Si6 0.0308(4) 0.0333(4) 0.0537(5) 0.0228(3) 0.0157(3) 0.0055(3)
O1 0.0214(8) 0.0260(8) 0.0440(10) -0.0063(7) -0.0142(7) 0.0069(7)
C1 0.024(3) 0.028(3) 0.030(3) 0.004(2) -0.001(2) 0.012(2)
C1A 0.046(4) 0.080(5) 0.042(4) 0.023(4) 0.015(3) 0.047(4)
C2 0.0481(16) 0.0279(12) 0.0271(13) 0.0016(10) 0.0088(11) 0.0171(11)
C3 0.0195(14) 0.092(3) 0.068(2) -0.0441(19) 0.0094(14) 0.0039(15)
C4 0.0560(18) 0.0295(13) 0.0280(13) 0.0039(10) -0.0005(12) 0.0007(12)
C5 0.035(4) 0.024(3) 0.050(4) 0.012(3) 0.007(3) 0.008(3)
C5A 0.063(5) 0.016(2) 0.029(3) 0.006(2) 0.006(3) 0.014(3)
C6 0.082(3) 0.067(2) 0.0326(16) -0.0133(15) 0.0203(16) -0.0533(19)
C7 0.0403(16) 0.0381(15) 0.071(2) 0.0060(14) -0.0125(15) 0.0167(13)
C8 0.0441(18) 0.102(3) 0.0487(18) -0.0366(18) -0.0182(14) 0.0496(19)
C9 0.0271(13) 0.0663(19) 0.0324(14) -0.0089(13) -0.0058(11) 0.0113(13)
C10 0.0194(12) 0.0431(15) 0.0560(18) -0.0112(13) 0.0066(12) 0.0087(11)
C11 0.0261(13) 0.0444(15) 0.0293(13) 0.0018(11) -0.0018(10) 0.0074(11)
C12 0.0422(15) 0.0397(14) 0.0294(13) 0.0033(11) 0.0069(11) 0.0241(12)
C13 0.057(2) 0.109(3) 0.121(3) 0.097(3) 0.036(2) 0.029(2)
C14 0.072(2) 0.0253(15) 0.110(3) -0.0021(17) 0.045(2) -0.0162(15)
C15 0.0231(13) 0.0524(16) 0.0367(15) 0.0051(12) 0.0093(11) 0.0001(11)
C16 0.0418(15) 0.0380(14) 0.0355(14) -0.0067(11) -0.0103(12) 0.0260(12)
C17 0.0202(12) 0.0405(14) 0.0443(15) 0.0108(12) 0.0019(11) 0.0034(10)
C18 0.0431(16) 0.072(2) 0.0203(13) 0.0062(13) 0.0012(11) 0.0261(15)
C19 0.024(3) 0.035(3) 0.022(3) 0.010(3) -0.007(2) -0.001(3)
C20 0.038(4) 0.049(4) 0.028(3) 0.012(3) -0.008(3) -0.017(3)
C21 0.024(2) 0.039(3) 0.034(3) 0.015(2) 0.000(2) -0.004(2)
C22 0.026(3) 0.021(2) 0.022(2) 0.0097(19) -0.003(2) 0.0015(19)
C19A 0.017(2) 0.043(4) 0.025(3) 0.017(3) -0.0083(19) 0.001(3)
C20A 0.016(2) 0.025(2) 0.028(3) 0.005(2) -0.0046(18) 0.0020(18)
C21A 0.024(3) 0.018(2) 0.053(4) 0.007(3) -0.011(3) -0.002(2)
C22A 0.020(2) 0.019(2) 0.038(3) 0.009(2) -0.009(2) 0.0012(18)

loop_
_atom_type_symbol
_atom_type_description
_atom_type_scat_dispersion_real
_atom_type_scat_dispersion_imag
_atom_type_scat_source
C C 0.0033 0.0016 'International Tables Vol C Tables 4.2.6.8 and 6.1.1.4'
H H 0.0000 0.0000 'International Tables Vol C Tables 4.2.6.8 and 6.1.1.4'
N N 0.0061 0.0033 'International Tables Vol C Tables 4.2.6.8 and 6.1.1.4'
O O 0.0106 0.0060 'International Tables Vol C Tables 4.2.6.8 and 6.1.1.4'
Si Si 0.0817 0.0704 'International Tables Vol C Tables 4.2.6.8 and 6.1.1.4'
S S 0.1246 0.1234 'International Tables Vol C Tables 4.2.6.8 and 6.1.1.4'
Y Y -2.7962 3.5667 'International Tables Vol C Tables 4.2.6.8 and 6.1.1.4'

loop_
_geom_angle_atom_site_label_1
_geom_angle_atom_site_label_2
_geom_angle_atom_site_label_3
_geom_angle
N1 Y1 N2 119.71(7)
N1 Y1 O1 124.10(6)
N2 Y1 O1 90.53(7)
N1 Y1 S1 103.76(5)
N2 Y1 S1 105.26(5)
O1 Y1 S1 112.31(4)
N1 Y1 S2 99.03(5)
N2 Y1 S2 137.21(5)
O1 Y1 S2 81.16(4)
S1 Y1 S2 43.57(2)
N1 Y1 Si2 27.13(5)
N2 Y1 Si2 104.96(5)
O1 Y1 Si2 151.12(4)
S1 Y1 Si2 87.33(2)
S2 Y1 Si2 101.933(17)
N1 Y1 Si1 26.34(5)
N2 Y1 Si1 129.03(5)
O1 Y1 Si1 97.84(4)
S1 Y1 Si1 117.146(19)
S2 Y1 Si1 93.742(18)
Si2 Y1 Si1 53.47(2)
N1 Y1 Si4 138.11(5)
N2 Y1 Si4 26.52(5)
O1 Y1 Si4 89.81(4)
S1 Y1 Si4 81.060(18)
S2 Y1 Si4 111.027(19)
Si2 Y1 Si4 114.905(19)
Si1 Y1 Si4 154.963(18)
N1 Y1 Si3 98.44(5)
N2 Y1 Si3 25.57(5)
O1 Y1 Si3 92.12(4)
S1 Y1 Si3 127.45(2)
S2 Y1 Si3 162.133(18)
Si2 Y1 Si3 91.968(18)
Si1 Y1 Si3 103.605(17)
Si4 Y1 Si3 52.077(17)
Si1 N1 Si2 124.11(11)
Si1 N1 Y1 118.81(10)
Si2 N1 Y1 117.06(10)
Si3 N2 Si4 121.35(12)
Si3 N2 Y1 120.39(9)
Si4 N2 Y1 118.22(11)
S3 N3 Si6 110.68(10)
S3 N3 Si5 116.47(10)
Si6 N3 Si5 131.39(11)
S2 S1 Y1 72.54(2)
S1 S2 S3 110.29(3)
S1 S2 Y1 63.89(2)
S3 S2 Y1 107.35(3)
N3 S3 S2 105.67(7)
N1 Si1 C2 114.85(11)
N1 Si1 C3 107.54(11)
C2 Si1 C3 106.70(14)
N1 Si1 C1A 120.3(2)
C2 Si1 C1A 110.5(2)
C3 Si1 C1A 93.9(3)
N1 Si1 C1 108.09(19)
C2 Si1 C1 101.51(19)
C3 Si1 C1 118.4(2)
N1 Si1 Y1 34.85(6)
C2 Si1 Y1 130.40(8)
C3 Si1 Y1 72.95(9)
C1A Si1 Y1 119.1(2)
C1 Si1 Y1 122.71(18)
N1 Si2 C5 121.4(2)
N1 Si2 C4 113.18(11)
C5 Si2 C4 106.9(3)
N1 Si2 C6 108.79(11)
C5 Si2 C6 97.0(3)
C4 Si2 C6 107.80(16)
N1 Si2 C5A 104.6(2)
C4 Si2 C5A 106.8(2)
C6 Si2 C5A 115.9(2)
N1 Si2 Y1 35.81(6)
C5 Si2 Y1 136.1(2)
C4 Si2 Y1 116.80(8)
C6 Si2 Y1 74.21(9)
C5A Si2 Y1 129.6(2)
N2 Si3 C7 113.22(11)
N2 Si3 C8 109.57(13)
C7 Si3 C8 107.11(17)
N2 Si3 C9 114.01(12)
C7 Si3 C9 107.22(14)
C8 Si3 C9 105.19(13)
N2 Si3 Y1 34.04(6)
C7 Si3 Y1 123.56(10)
C8 Si3 Y1 75.59(11)
C9 Si3 Y1 126.90(11)
N2 Si4 C11 110.58(11)
N2 Si4 C12 114.50(10)
C11 Si4 C12 105.52(12)
N2 Si4 C10 111.77(10)
C11 Si4 C10 108.71(13)
C12 Si4 C10 105.37(13)
N2 Si4 Y1 35.26(7)
C11 Si4 Y1 84.96(8)
C12 Si4 Y1 147.81(8)
C10 Si4 Y1 99.54(9)
N3 Si5 C17 108.31(10)
N3 Si5 C16 109.72(11)
C17 Si5 C16 109.62(13)
N3 Si5 C18 110.69(11)
C17 Si5 C18 107.57(13)
C16 Si5 C18 110.86(12)
N3 Si6 C15 109.71(11)
N3 Si6 C13 109.41(13)
C15 Si6 C13 108.96(16)
N3 Si6 C14 110.24(12)
C15 Si6 C14 108.71(15)
C13 Si6 C14 109.8(2)
C22A O1 C19A 113.2(3)
C19 O1 C22 102.1(3)
C22A O1 Y1 132.9(2)
C19 O1 Y1 131.2(3)
C19A O1 Y1 113.4(2)
C22 O1 Y1 126.37(18)
O1 C19 C20 112.3(4)
C21 C20 C19 104.0(5)
C20 C21 C22 102.1(4)
C21 C22 O1 104.7(3)
C20A C19A O1 99.0(4)
C19A C20A C21A 101.6(4)
C22A C21A C20A 102.7(4)
O1 C22A C21A 106.5(4)

loop_
_geom_bond_atom_site_label_1
_geom_bond_atom_site_label_2
_geom_bond_distance
Y1 N1 2.2053(17)
Y1 N2 2.231(2)
Y1 O1 2.3503(16)
Y1 S1 2.6729(6)
Y1 S2 2.8396(6)
Y1 Si2 3.3567(7)
Y1 Si1 3.3818(7)
Y1 Si4 3.4058(7)
Y1 Si3 3.4383(8)
N1 Si1 1.713(2)
N1 Si2 1.719(2)
N2 Si3 1.720(2)
N2 Si4 1.7259(19)
N3 S3 1.7042(18)
N3 Si6 1.7607(19)
N3 Si5 1.7673(19)
S1 S2 2.0515(10)
S2 S3 2.0823(8)
Si1 C2 1.862(2)
Si1 C3 1.862(4)
Si1 C1A 1.884(6)
Si1 C1 1.928(5)
Si2 C5 1.793(6)
Si2 C4 1.867(3)
Si2 C6 1.873(3)
Si2 C5A 2.008(6)
Si3 C7 1.870(3)
Si3 C8 1.882(3)
Si3 C9 1.889(3)
Si4 C11 1.872(3)
Si4 C12 1.877(2)
Si4 C10 1.879(2)
Si5 C17 1.855(3)
Si5 C16 1.858(2)
Si5 C18 1.858(2)
Si6 C15 1.847(3)
Si6 C13 1.864(3)
Si6 C14 1.870(3)
O1 C22A 1.313(5)
O1 C19 1.400(6)
O1 C19A 1.533(6)
O1 C22 1.652(5)
C19 C20 1.507(8)
C20 C21 1.500(8)
C21 C22 1.502(6)
C19A C20A 1.505(7)
C20A C21A 1.526(6)
C21A C22A 1.524(7)
